data_7201354
loop_
_publ_author_name
'Neumann, Marcus Aurelius'
'Perrin, Marc-Antoine'

_publ_section_title
;
 Can crystal structure prediction guide experimentalists to a new
 polymorph of paracetamol?
;
_journal_issue 11
_journal_name_full CrystEngComm
_journal_page_first 2475
_journal_paper_doi 10.1039/b909819d
_journal_volume 11
_journal_year 2009
_space_group_IT_number 15
_symmetry_cell_setting monoclinic
_symmetry_Int_Tables_number 15
_symmetry_space_group_name_Hall '-C 2yc'
_symmetry_space_group_name_H-M 'C 1 2/c 1'
_cell_angle_alpha 90.000000
_cell_angle_beta 115.103943
_cell_angle_gamma 90.000000
_cell_length_a 32.695239
_cell_length_b 8.697460
_cell_length_c 11.483048
_cell_volume 2956.934
_cod_data_source_file b909819d.txt
_cod_data_source_block 6
_cod_original_sg_symbol_H-M 'C 2/c'
_cod_struct_determination_method theoretical
_cod_database_code 7201354

loop_
_symmetry_equiv_pos_site_id
_symmetry_equiv_pos_as_xyz
1 x,y,z
2 -x,y,-z+1/2
3 -x,-y,-z
4 x,-y,z+1/2
5 x+1/2,y+1/2,z
6 -x+1/2,y+1/2,-z+1/2
7 -x+1/2,-y+1/2,-z
8 x+1/2,-y+1/2,z+1/2

loop_
_atom_site_label
_atom_site_type_symbol
_atom_site_fract_x
_atom_site_fract_y
_atom_site_fract_z
C0_0 C 0.435677 1.184014 0.587138
C1_0 C 0.415824 1.176138 0.673584
C2_0 C 0.454672 1.051185 0.561988
N3_0 N 0.435940 1.316755 0.516301
C4_0 C 0.414233 1.036585 0.731298
H5_0 H 0.400331 1.277412 0.692661
C6_0 C 0.453664 0.912879 0.620663
H7_0 H 0.470395 1.057140 0.495446
C8_0 C 0.434742 1.466418 0.545685
H9_0 H 0.436422 1.293646 0.429157
C10_0 C 0.432774 0.903696 0.704409
H11_0 H 0.397453 1.029836 0.795241
H12_0 H 0.469914 0.811920 0.603822
C13_0 C 0.436856 1.577778 0.447874
O14_0 O 0.432848 1.510310 0.647506
O15_0 O 0.430655 0.767182 0.761502
H16_0 H 0.430452 1.524027 0.355765
H17_0 H 0.412427 1.670474 0.432129
H18_0 H 0.470641 1.629756 0.485303
H19_0 H 0.433819 0.676357 0.710454
N3_1 N 0.310327 1.184668 0.427841
C0_1 C 0.310135 1.317431 0.356740
C8_1 C 0.313893 1.035239 0.401518
H9_1 H 0.307358 1.207001 0.511739
C1_1 C 0.289463 1.448615 0.378365
C2_1 C 0.330283 1.326622 0.270893
C13_1 C 0.308556 0.923177 0.494062
O14_1 O 0.319778 0.991787 0.305438
C4_1 C 0.289822 1.586954 0.318647
H5_1 H 0.272489 1.441278 0.441754
C6_1 C 0.330953 1.466026 0.211703
H7_1 H 0.346727 1.226662 0.253667
H16_1 H 0.331141 0.825136 0.508413
H17_1 H 0.273594 0.880451 0.451506
H18_1 H 0.315179 0.974269 0.587328
C10_1 C 0.311506 1.598010 0.236888
H11_1 H 0.272481 1.686377 0.333348
H12_1 H 0.348031 1.473772 0.148553
O15_1 O 0.313964 1.734858 0.180935
H19_1 H 0.313397 1.825567 0.235708
